data_7047062
loop_
_publ_author_name
'Joseph, M. Cassiem'
'Swarts, Andrew J.'
'Mapolie, Selwyn F.'

_publ_section_title
;
 Phenylacetylene polymerisation mediated by cationic cyclometallated
 palladium(ii) complexes bearing benzylidene 2,6-diisopropylphenylamine
 and its derivatives as ligands.
;
_journal_issue 35
_journal_name_full 'Dalton transactions (Cambridge, England : 2003)'
_journal_page_first 12209
_journal_page_last 12217
_journal_paper_doi 10.1039/c8dt02728e
_journal_volume 47
_journal_year 2018
_chemical_compound_source synthesis
_chemical_formula_moiety 'C32 H12 F24 B, C40 H60 N2 O P Pd'
_chemical_formula_sum 'C72 H72 B F24 N2 O P Pd'
_chemical_formula_weight 1585.50
_chemical_name_common work
_space_group_IT_number 2
_space_group_name_Hall '-P 1'
_space_group_name_H-M_alt 'P -1'
_symmetry_cell_setting triclinic
_symmetry_Int_Tables_number 2
_symmetry_space_group_name_Hall '-P 1'
_symmetry_space_group_name_H-M 'P -1'
_atom_sites_solution_hydrogens geom
_atom_sites_solution_primary direct
_atom_sites_solution_secondary difmap
_audit_creation_method SHELXL-97
_audit_update_record
;
2017-08-11 deposited with the CCDC.
2018-07-18 downloaded from the CCDC.
;
_cell_angle_alpha 101.1490(10)
_cell_angle_beta 92.5220(10)
_cell_angle_gamma 92.5920(10)
_cell_formula_units_Z 2
_cell_length_a 10.0762(10)
_cell_length_b 18.3919(19)
_cell_length_c 19.844(2)
_cell_measurement_reflns_used 9903
_cell_measurement_temperature 100(2)
_cell_measurement_theta_max 28.30
_cell_measurement_theta_min 2.23
_cell_volume 3599.2(6)
_computing_cell_refinement 'Bruker SAINT'
_computing_data_collection 'Bruker APEX2'
_computing_data_reduction 'Bruker SAINT'
_computing_structure_refinement 'SHELXL-97 (Sheldrick, 1997)'
_computing_structure_solution 'SHELXS-97 (Sheldrick, 1990)'
_diffrn_ambient_pressure 101.3
_diffrn_ambient_temperature 100(2)
_diffrn_measured_fraction_theta_full 0.996
_diffrn_measured_fraction_theta_max 0.911
_diffrn_measurement_device_type 'Bruker APEX-II CCD'
_diffrn_measurement_method '\f and \w scans'
_diffrn_radiation_monochromator graphite
_diffrn_radiation_probe x-ray
_diffrn_radiation_type MoK\a
_diffrn_radiation_wavelength 0.71073
_diffrn_reflns_av_R_equivalents 0.0274
_diffrn_reflns_av_sigmaI/netI 0.0366
_diffrn_reflns_limit_h_max 13
_diffrn_reflns_limit_h_min -12
_diffrn_reflns_limit_k_max 24
_diffrn_reflns_limit_k_min -24
_diffrn_reflns_limit_l_max 25
_diffrn_reflns_limit_l_min -25
_diffrn_reflns_number 42879
_diffrn_reflns_theta_full 26.00
_diffrn_reflns_theta_max 28.48
_diffrn_reflns_theta_min 1.13
_diffrn_source 'fine-focus sealed tube'
_diffrn_source_type 'bruker SMART APEX'
_diffrn_standards_number 0
_exptl_absorpt_coefficient_mu 0.387
_exptl_absorpt_correction_T_max 0.9443
_exptl_absorpt_correction_T_min 0.9198
_exptl_absorpt_correction_type multi-scan
_exptl_absorpt_process_details 'symmetry-related measurements'
_exptl_crystal_colour yellow
_exptl_crystal_density_diffrn 1.463
_exptl_crystal_density_method 'not measured'
_exptl_crystal_description blocks
_exptl_crystal_F_000 1616
_exptl_crystal_recrystallization_method 'dichloromethane, diethylether'
_exptl_crystal_size_max 0.22
_exptl_crystal_size_mid 0.19
_exptl_crystal_size_min 0.15
_refine_diff_density_max 1.801
_refine_diff_density_min -1.124
_refine_diff_density_rms 0.073
_refine_ls_extinction_method none
_refine_ls_goodness_of_fit_ref 1.039
_refine_ls_hydrogen_treatment constr
_refine_ls_matrix_type full
_refine_ls_number_parameters 931
_refine_ls_number_reflns 16630
_refine_ls_number_restraints 1009
_refine_ls_restrained_S_all 1.014
_refine_ls_R_factor_all 0.0446
_refine_ls_R_factor_gt 0.0383
_refine_ls_shift/su_max 0.002
_refine_ls_shift/su_mean 0.000
_refine_ls_structure_factor_coef Fsqd
_refine_ls_weighting_details 'calc w=1/[\s^2^(Fo^2^)+(0.0381P)^2^+4.0033P] where P=(Fo^2^+2Fc^2^)/3'
_refine_ls_weighting_scheme calc
_refine_ls_wR_factor_gt 0.0902
_refine_ls_wR_factor_ref 0.0942
_reflns_number_gt 14601
_reflns_number_total 16630
_reflns_threshold_expression >2sigma(I)
_cod_data_source_file c8dt02728e2.cif
_cod_data_source_block C25
_cod_depositor_comments
;Adding full bibliography for 7047062--7047063.cif.

The following automatic conversions were performed:

data name '_iucr_refine_instruction_details' was replaced with
'_iucr_refine_instructions_details' as specified in the replacement
file 'data/replacement-values/replacement_tags.lst'.

Automatic conversion script
Id: cif_correct_tags 9268 2022-04-12 08:56:07Z antanas 
;
_cod_original_cell_volume 3599.1(6)
_cod_database_code 7047062

loop_
_symmetry_equiv_pos_as_xyz
'x, y, z'
'-x, -y, -z'

loop_
_atom_site_label
_atom_site_type_symbol
_atom_site_fract_x
_atom_site_fract_y
_atom_site_fract_z
_atom_site_U_iso_or_equiv
_atom_site_adp_type
_atom_site_occupancy
_atom_site_symmetry_multiplicity
_atom_site_calc_flag
_atom_site_refinement_flags
_atom_site_disorder_assembly
_atom_site_disorder_group
Pd1 Pd 0.516648(15) 0.656936(8) 0.745256(7) 0.01096(4) Uani 1 1 d U . .
N1 N 0.63197(17) 0.61049(9) 0.81510(8) 0.0128(3) Uani 1 1 d U . .
C1 C 0.58725(19) 0.57269(11) 0.67959(10) 0.0128(4) Uani 1 1 d U . .
N2 N 0.43837(18) 0.72849(10) 0.82835(9) 0.0180(4) Uani 1 1 d U . .
P1 P 0.43399(5) 0.72288(3) 0.66632(3) 0.01147(10) Uani 1 1 d U . .
C66 C -0.02191(19) 0.82295(11) 0.35621(10) 0.0136(4) Uani 1 1 d U . .
H66 H -0.0409 0.7712 0.3525 0.016 Uiso 1 1 calc R . .
C14 C 0.7591(2) 0.68838(11) 0.91319(10) 0.0163(4) Uani 1 1 d U . .
C29 C 0.25636(19) 0.70199(11) 0.63846(10) 0.0138(4) Uani 1 1 d U . .
H29 H 0.2296 0.7389 0.6102 0.017 Uiso 1 1 calc R . .
C65 C -0.07468(18) 0.85782(11) 0.30542(10) 0.0123(4) Uani 1 1 d U . .
C68 C 0.0898(2) 0.93668(12) 0.41974(11) 0.0179(4) Uani 1 1 d U . .
H68 H 0.1445 0.9627 0.4578 0.022 Uiso 1 1 calc R . .
C46 C -0.43853(19) 0.78339(11) 0.22880(10) 0.0137(4) Uani 1 1 d U . .
H46 H -0.4211 0.7487 0.1885 0.016 Uiso 1 1 calc R . .
C42 C -0.36377(19) 0.87222(11) 0.32789(10) 0.0135(4) Uani 1 1 d U . .
H42 H -0.2944 0.9003 0.3568 0.016 Uiso 1 1 calc R . .
C23 C 0.52401(19) 0.71603(11) 0.58661(10) 0.0138(4) Uani 1 1 d U . .
H23 H 0.5092 0.6629 0.5630 0.017 Uiso 1 1 calc R . .
C45 C -0.5695(2) 0.79195(11) 0.24665(11) 0.0157(4) Uani 1 1 d U . .
C8 C 0.7022(2) 0.55809(11) 0.78593(10) 0.0142(4) Uani 1 1 d U . .
H8 H 0.7659 0.5364 0.8116 0.017 Uiso 1 1 calc R . .
C30 C 0.1676(2) 0.71009(13) 0.70018(11) 0.0218(5) Uani 1 1 d U . .
H30A H 0.1944 0.6754 0.7301 0.026 Uiso 1 1 calc R . .
H30B H 0.1800 0.7612 0.7275 0.026 Uiso 1 1 calc R . .
C18 C 0.4322(2) 0.56905(12) 0.89920(11) 0.0180(4) Uani 1 1 d U . .
H18 H 0.4094 0.5783 0.8521 0.022 Uiso 1 1 calc R . .
C33 C 0.0842(2) 0.60747(13) 0.57049(13) 0.0259(5) Uani 1 1 d U . .
H33A H 0.0567 0.6415 0.5401 0.031 Uiso 1 1 calc R . .
H33B H 0.0715 0.5560 0.5439 0.031 Uiso 1 1 calc R . .
C10 C 0.5489(2) 0.62209(11) 0.92976(10) 0.0147(4) Uani 1 1 d U . .
C67 C 0.0577(2) 0.86130(12) 0.41222(10) 0.0163(4) Uani 1 1 d U . .
C40 C 0.3776(2) 0.87832(12) 0.67818(12) 0.0236(5) Uani 1 1 d U . .
H40A H 0.4321 0.8870 0.6399 0.028 Uiso 1 1 calc R . .
H40B H 0.2872 0.8603 0.6589 0.028 Uiso 1 1 calc R . .
C34 C 0.2316(2) 0.62428(12) 0.59342(11) 0.0188(4) Uani 1 1 d U . .
H34A H 0.2849 0.6206 0.5523 0.023 Uiso 1 1 calc R . .
H34B H 0.2614 0.5867 0.6196 0.023 Uiso 1 1 calc R . .
C41 C -0.33114(19) 0.82408(10) 0.26801(10) 0.0122(4) Uani 1 1 d U . .
C9 C 0.6497(2) 0.63961(10) 0.88771(10) 0.0129(4) Uani 1 1 d U . .
C21 C 0.4005(2) 0.75879(11) 0.87884(11) 0.0194(4) Uani 1 1 d U . .
C44 C -0.5996(2) 0.84051(12) 0.30572(11) 0.0181(4) Uani 1 1 d U . .
H44 H -0.6891 0.8465 0.3180 0.022 Uiso 1 1 calc R . .
C11 C 0.5628(2) 0.65353(11) 0.99971(10) 0.0179(4) Uani 1 1 d U . .
H11 H 0.4963 0.6428 1.0294 0.022 Uiso 1 1 calc R . .
C19 C 0.4705(3) 0.48808(12) 0.89135(12) 0.0261(5) Uani 1 1 d U . .
H19A H 0.5460 0.4800 0.8618 0.039 Uiso 1 1 calc R . .
H19B H 0.3946 0.4549 0.8705 0.039 Uiso 1 1 calc R . .
H19C H 0.4954 0.4777 0.9367 0.039 Uiso 1 1 calc R . .
F19 F 0.20844(14) 0.77416(8) 0.43580(7) 0.0343(3) Uani 1 1 d DU . .
O1 O 0.82499(15) 0.43712(8) 0.71429(8) 0.0210(3) Uani 1 1 d U . .
C54 C -0.08008(19) 0.69493(11) 0.16748(10) 0.0144(4) Uani 1 1 d U . .
H54 H -0.0436 0.7258 0.1389 0.017 Uiso 1 1 calc R . .
C57 C -0.16160(19) 0.85585(10) 0.17588(10) 0.0120(4) Uani 1 1 d U . .
C69 C 0.0391(2) 0.97269(11) 0.36957(11) 0.0175(4) Uani 1 1 d U C .
C70 C -0.0412(2) 0.93419(11) 0.31396(10) 0.0154(4) Uani 1 1 d U . .
H70 H -0.0744 0.9605 0.2806 0.018 Uiso 1 1 calc R . .
C49 C -0.15404(19) 0.72692(11) 0.22234(10) 0.0121(4) Uani 1 1 d U . .
C3 C 0.6060(2) 0.47957(12) 0.57683(11) 0.0210(5) Uani 1 1 d U . .
H3 H 0.5787 0.4607 0.5300 0.025 Uiso 1 1 calc R . .
C12 C 0.6725(2) 0.70032(12) 1.02654(11) 0.0199(4) Uani 1 1 d U . .
H12 H 0.6812 0.7205 1.0745 0.024 Uiso 1 1 calc R . .
C5 C 0.7376(2) 0.46976(11) 0.67705(10) 0.0154(4) Uani 1 1 d U . .
C36 C 0.5800(2) 0.84804(12) 0.74457(12) 0.0222(5) Uani 1 1 d U . .
H36A H 0.6192 0.8102 0.7675 0.027 Uiso 1 1 calc R . .
H36B H 0.6379 0.8562 0.7074 0.027 Uiso 1 1 calc R . .
C6 C 0.68045(19) 0.53364(11) 0.71266(10) 0.0132(4) Uani 1 1 d U . .
C13 C 0.7690(2) 0.71763(12) 0.98400(11) 0.0200(4) Uani 1 1 d U . .
H13 H 0.8432 0.7499 1.0030 0.024 Uiso 1 1 calc R . .
C2 C 0.5486(2) 0.54269(11) 0.61153(10) 0.0174(4) Uani 1 1 d U . .
H2 H 0.4823 0.5654 0.5884 0.021 Uiso 1 1 calc R . .
C39 C 0.3704(3) 0.95095(12) 0.73078(13) 0.0286(5) Uani 1 1 d U . .
H39A H 0.3326 0.9890 0.7076 0.034 Uiso 1 1 calc R . .
H39B H 0.3104 0.9427 0.7671 0.034 Uiso 1 1 calc R . .
C62 C -0.0342(2) 0.87050(11) 0.15388(11) 0.0158(4) Uani 1 1 d U . .
H62 H 0.0412 0.8561 0.1775 0.019 Uiso 1 1 calc R . .
C25 C 0.5399(2) 0.73514(13) 0.46544(11) 0.0226(5) Uani 1 1 d U . .
H25A H 0.5134 0.6823 0.4468 0.027 Uiso 1 1 calc R . .
H25B H 0.5089 0.7647 0.4317 0.027 Uiso 1 1 calc R . .
B1 B -0.1795(2) 0.81587(12) 0.24231(11) 0.0109(4) Uani 1 1 d U . .
C43 C -0.4946(2) 0.88023(11) 0.34648(11) 0.0172(4) Uani 1 1 d U B .
C4 C 0.7013(2) 0.44349(12) 0.60794(11) 0.0193(4) Uani 1 1 d U . .
H4 H 0.7412 0.4016 0.5827 0.023 Uiso 1 1 calc R . .
C35 C 0.4400(2) 0.81999(11) 0.71372(10) 0.0154(4) Uani 1 1 d U . .
H35 H 0.3855 0.8186 0.7544 0.019 Uiso 1 1 calc R . .
C20 C 0.3075(2) 0.58067(14) 0.94059(13) 0.0283(5) Uani 1 1 d U . .
H20A H 0.3230 0.5658 0.9850 0.042 Uiso 1 1 calc R . .
H20B H 0.2322 0.5505 0.9149 0.042 Uiso 1 1 calc R . .
H20C H 0.2873 0.6332 0.9483 0.042 Uiso 1 1 calc R . .
C31 C 0.0208(2) 0.69371(14) 0.67652(12) 0.0264(5) Uani 1 1 d U . .
H31A H -0.0336 0.6976 0.7173 0.032 Uiso 1 1 calc R . .
H31B H -0.0079 0.7311 0.6500 0.032 Uiso 1 1 calc R . .
C28 C 0.6751(2) 0.72791(15) 0.59845(12) 0.0267(5) Uani 1 1 d U . .
H28A H 0.7070 0.6991 0.6327 0.032 Uiso 1 1 calc R . .
H28B H 0.6992 0.7811 0.6166 0.032 Uiso 1 1 calc R . .
C38 C 0.5068(3) 0.97911(12) 0.76357(13) 0.0281(5) Uani 1 1 d U . .
H38A H 0.4978 1.0244 0.7989 0.034 Uiso 1 1 calc R . .
H38B H 0.5640 0.9926 0.7280 0.034 Uiso 1 1 calc R . .
C15 C 0.8645(2) 0.71027(13) 0.86717(11) 0.0224(5) Uani 1 1 d U . .
H15 H 0.8313 0.6917 0.8184 0.027 Uiso 1 1 calc R . .
C24 C 0.4737(2) 0.76036(15) 0.53347(12) 0.0270(5) Uani 1 1 d U . .
H24A H 0.3759 0.7524 0.5260 0.032 Uiso 1 1 calc R . .
H24B H 0.4950 0.8140 0.5508 0.032 Uiso 1 1 calc R . .
F1 F -0.67095(14) 0.67374(7) 0.20045(9) 0.0363(4) Uani 1 1 d DU . .
F2 F -0.79873(12) 0.76483(8) 0.21722(8) 0.0328(3) Uani 1 1 d DU . .
F25 F -0.06026(16) 0.56604(9) 0.03563(7) 0.0427(4) Uani 1 1 d DU . .
F17 F 0.16952(14) 0.86133(8) 0.52007(6) 0.0279(3) Uani 1 1 d DU . .
F14 F -0.02527(14) 1.09044(7) 0.35345(8) 0.0343(3) Uani 1 1 d DU C .
F18 F 0.02135(15) 0.77357(9) 0.48276(8) 0.0437(4) Uani 1 1 d DU . .
F27 F -0.59537(17) 0.90124(8) 0.45274(8) 0.0416(4) Uani 1 1 d DU B .
F13 F 0.17330(16) 1.06229(8) 0.33080(10) 0.0478(5) Uani 1 1 d DU C .
F3 F -0.66608(15) 0.75303(10) 0.13448(7) 0.0426(4) Uani 1 1 d DU . .
C58 C -0.26778(19) 0.87880(10) 0.13856(10) 0.0130(4) Uani 1 1 d U . .
H58 H -0.3559 0.8704 0.1516 0.016 Uiso 1 1 calc R . .
F26 F -0.5955(2) 0.98857(9) 0.39856(9) 0.0582(6) Uani 1 1 d DU B .
F10 F 0.1363(5) 0.8971(2) 0.01135(11) 0.0456(4) Uani 0.596(4) 1 d PDU A 1
C50 C -0.2078(2) 0.67749(11) 0.26121(10) 0.0155(4) Uani 1 1 d U . .
H50 H -0.2607 0.6963 0.2985 0.019 Uiso 1 1 calc R . .
C7 C 0.8618(2) 0.36440(12) 0.68293(12) 0.0232(5) Uani 1 1 d U . .
H7A H 0.7815 0.3331 0.6657 0.035 Uiso 1 1 calc R . .
H7B H 0.9108 0.3424 0.7170 0.035 Uiso 1 1 calc R . .
H7C H 0.9183 0.3680 0.6446 0.035 Uiso 1 1 calc R . .
F24 F 0.10701(18) 0.63766(10) 0.07601(10) 0.0568(5) Uani 1 1 d DU . .
C51 C -0.1861(2) 0.60190(12) 0.24699(12) 0.0203(4) Uani 1 1 d U . .
C60 C -0.1216(2) 0.92716(12) 0.06227(11) 0.0187(4) Uani 1 1 d U . .
H60 H -0.1082 0.9507 0.0243 0.022 Uiso 1 1 calc R . .
C53 C -0.0579(2) 0.61937(12) 0.15316(11) 0.0187(4) Uani 1 1 d U . .
C47 C -0.52325(17) 0.93293(10) 0.41066(10) 0.0258(5) Uani 1 1 d DU . .
C32 C -0.0028(2) 0.61655(14) 0.63210(13) 0.0274(5) Uani 1 1 d U . .
H32A H -0.0976 0.6085 0.6158 0.033 Uiso 1 1 calc R . .
H32B H 0.0179 0.5788 0.6599 0.033 Uiso 1 1 calc R . .
C52 C -0.1103(2) 0.57198(12) 0.19295(12) 0.0224(5) Uani 1 1 d U . .
H52 H -0.0946 0.5205 0.1834 0.027 Uiso 1 1 calc R . .
C71 C 0.11379(16) 0.81836(10) 0.46277(9) 0.0229(5) Uani 1 1 d DU . .
C48 C -0.67618(17) 0.74629(10) 0.20005(9) 0.0235(5) Uani 1 1 d DU . .
C56 C 0.01869(18) 0.58828(10) 0.09233(10) 0.0280(5) Uani 1 1 d DU . .
C37 C 0.5730(3) 0.92077(13) 0.79678(13) 0.0303(5) Uani 1 1 d U . .
H37A H 0.5217 0.9116 0.8360 0.036 Uiso 1 1 calc R . .
H37B H 0.6640 0.9394 0.8147 0.036 Uiso 1 1 calc R . .
C26 C 0.6903(2) 0.74448(14) 0.47548(12) 0.0269(5) Uani 1 1 d U . .
H26A H 0.7174 0.7979 0.4897 0.032 Uiso 1 1 calc R . .
H26B H 0.7307 0.7254 0.4314 0.032 Uiso 1 1 calc R . .
C72 C 0.07618(17) 1.05324(11) 0.37274(9) 0.0261(5) Uani 1 1 d DU . .
C17 C 0.8889(3) 0.79434(14) 0.87738(14) 0.0348(6) Uani 1 1 d U . .
H17A H 0.8043 0.8172 0.8717 0.052 Uiso 1 1 calc R . .
H17B H 0.9497 0.8061 0.8433 0.052 Uiso 1 1 calc R . .
H17C H 0.9286 0.8136 0.9237 0.052 Uiso 1 1 calc R . .
C55 C -0.2454(2) 0.55361(10) 0.29174(10) 0.0332(6) Uani 1 1 d DU . .
C64 C 0.1224(2) 0.92325(10) 0.07804(9) 0.0332(6) Uani 1 1 d DU . .
F12 F 0.2190(2) 0.9104(2) 0.12218(15) 0.0456(4) Uani 0.596(4) 1 d PDU A 1
C27 C 0.7413(2) 0.70258(18) 0.53025(13) 0.0356(6) Uani 1 1 d U . .
H27A H 0.8389 0.7116 0.5377 0.043 Uiso 1 1 calc R . .
H27B H 0.7219 0.6486 0.5139 0.043 Uiso 1 1 calc R . .
C61 C -0.0150(2) 0.90542(12) 0.09859(11) 0.0198(4) Uani 1 1 d U A .
C16 C 0.9942(3) 0.67297(17) 0.87844(16) 0.0395(7) Uani 1 1 d U . .
H16A H 1.0273 0.6887 0.9265 0.059 Uiso 1 1 calc R . .
H16B H 1.0606 0.6874 0.8482 0.059 Uiso 1 1 calc R . .
H16C H 0.9777 0.6189 0.8679 0.059 Uiso 1 1 calc R . .
C59 C -0.2485(2) 0.91353(11) 0.08294(10) 0.0157(4) Uani 1 1 d U . .
F4 F -0.48183(12) 0.91680(8) 0.06465(7) 0.0285(3) Uani 1 1 d DU . .
F5 F -0.36441(16) 0.91170(11) -0.02329(7) 0.0471(5) Uani 1 1 d DU . .
F6 F -0.36295(16) 1.01189(8) 0.05216(10) 0.0498(5) Uani 1 1 d DU . .
F21 F -0.2450(2) 0.48136(7) 0.26473(9) 0.0523(5) Uani 1 1 d DU . .
F23 F 0.0854(2) 0.52954(10) 0.10112(8) 0.0591(6) Uani 1 1 d DU . .
F7 F 0.1421(4) 0.99770(12) 0.0921(3) 0.0456(4) Uani 0.596(4) 1 d PDU A 1
F20 F -0.1807(2) 0.56254(10) 0.35313(8) 0.0604(6) Uani 1 1 d DU . .
C63 C -0.36399(18) 0.93801(9) 0.04441(9) 0.0232(5) Uani 1 1 d DU . .
F22 F -0.37163(19) 0.56736(12) 0.30385(14) 0.0803(8) Uani 1 1 d DU . .
C22 C 0.3506(3) 0.79739(14) 0.94302(13) 0.0336(6) Uani 1 1 d U . .
H22A H 0.3599 0.8511 0.9452 0.050 Uiso 1 1 calc R . .
H22B H 0.4018 0.7847 0.9819 0.050 Uiso 1 1 calc R . .
H22C H 0.2566 0.7824 0.9452 0.050 Uiso 1 1 calc R . .
F11 F 0.2104(3) 0.8753(2) 0.0923(3) 0.0456(4) Uani 0.404(4) 1 d PDU A 2
F8 F 0.1661(6) 0.99403(15) 0.0839(4) 0.0456(4) Uani 0.404(4) 1 d PDU A 2
F9 F 0.1303(7) 0.9163(3) 0.00965(13) 0.0456(4) Uani 0.404(4) 1 d PDU A 2
F29 F -0.4219(9) 0.9831(5) 0.4297(6) 0.0416(4) Uani 0.185(12) 1 d PDU B 2
F28 F -0.4142(2) 0.9589(4) 0.4499(2) 0.075(2) Uani 0.815(12) 1 d PDU B 1
F16 F 0.162(7) 1.081(3) 0.425(3) 0.0431(11) Uani 0.06(3) 1 d PDU C 1
F15 F 0.1171(8) 1.08910(17) 0.43605(17) 0.0431(11) Uani 0.94(3) 1 d PDU C 2

loop_
_atom_site_aniso_label
_atom_site_aniso_U_11
_atom_site_aniso_U_22
_atom_site_aniso_U_33
_atom_site_aniso_U_23
_atom_site_aniso_U_13
_atom_site_aniso_U_12
Pd1 0.01441(8) 0.01031(7) 0.00830(7) 0.00176(5) -0.00011(5) 0.00326(5)
N1 0.0171(8) 0.0123(8) 0.0089(8) 0.0020(6) -0.0012(6) 0.0013(6)
C1 0.0140(9) 0.0118(9) 0.0127(9) 0.0024(7) 0.0014(7) 0.0003(7)
N2 0.0233(9) 0.0165(9) 0.0154(9) 0.0052(7) -0.0001(7) 0.0069(7)
P1 0.0122(2) 0.0117(2) 0.0111(2) 0.00349(18) -0.00060(18) 0.00206(18)
C66 0.0114(9) 0.0140(9) 0.0150(9) 0.0018(7) 0.0011(7) 0.0008(7)
C14 0.0190(10) 0.0160(10) 0.0136(10) 0.0023(8) 0.0000(8) 0.0026(8)
C29 0.0129(9) 0.0153(9) 0.0141(9) 0.0050(7) -0.0001(7) 0.0011(7)
C65 0.0086(8) 0.0144(9) 0.0134(9) 0.0012(7) 0.0023(7) 0.0007(7)
C68 0.0129(9) 0.0222(11) 0.0159(10) -0.0024(8) -0.0002(8) -0.0017(8)
C46 0.0150(9) 0.0134(9) 0.0135(9) 0.0041(7) 0.0013(7) 0.0019(7)
C42 0.0140(9) 0.0118(9) 0.0151(9) 0.0037(7) 0.0006(7) 0.0005(7)
C23 0.0142(9) 0.0149(9) 0.0131(9) 0.0044(7) 0.0003(7) 0.0014(7)
C45 0.0127(9) 0.0171(10) 0.0183(10) 0.0064(8) 0.0005(8) -0.0006(8)
C8 0.0164(10) 0.0122(9) 0.0138(9) 0.0023(7) -0.0026(7) 0.0023(7)
C30 0.0177(10) 0.0308(12) 0.0170(10) 0.0042(9) 0.0034(8) 0.0019(9)
C18 0.0206(10) 0.0193(10) 0.0139(10) 0.0039(8) -0.0017(8) -0.0020(8)
C33 0.0182(11) 0.0247(12) 0.0324(13) 0.0017(10) -0.0042(9) -0.0040(9)
C10 0.0199(10) 0.0123(9) 0.0127(9) 0.0044(7) -0.0005(8) 0.0031(8)
C67 0.0112(9) 0.0223(10) 0.0152(10) 0.0031(8) 0.0008(7) 0.0014(8)
C40 0.0337(13) 0.0148(10) 0.0232(11) 0.0064(9) -0.0050(10) 0.0054(9)
C34 0.0168(10) 0.0173(10) 0.0211(11) 0.0014(8) -0.0014(8) 0.0002(8)
C41 0.0124(9) 0.0125(9) 0.0128(9) 0.0053(7) 0.0012(7) 0.0022(7)
C9 0.0192(10) 0.0112(9) 0.0084(9) 0.0019(7) -0.0014(7) 0.0041(7)
C21 0.0245(11) 0.0155(10) 0.0188(11) 0.0043(8) 0.0015(9) 0.0048(8)
C44 0.0126(9) 0.0200(10) 0.0233(11) 0.0070(8) 0.0056(8) 0.0028(8)
C11 0.0241(11) 0.0174(10) 0.0134(10) 0.0048(8) 0.0031(8) 0.0027(8)
C19 0.0337(13) 0.0194(11) 0.0243(12) 0.0044(9) -0.0026(10) -0.0040(9)
F19 0.0400(9) 0.0343(8) 0.0256(7) -0.0023(6) -0.0141(6) 0.0189(7)
O1 0.0249(8) 0.0180(7) 0.0178(7) -0.0028(6) -0.0067(6) 0.0121(6)
C54 0.0134(9) 0.0164(10) 0.0127(9) 0.0012(7) -0.0025(7) 0.0012(7)
C57 0.0142(9) 0.0086(8) 0.0130(9) 0.0012(7) 0.0014(7) 0.0003(7)
C69 0.0154(10) 0.0152(10) 0.0198(10) -0.0018(8) 0.0023(8) -0.0015(8)
C70 0.0151(9) 0.0155(10) 0.0158(10) 0.0034(8) 0.0013(8) 0.0009(8)
C49 0.0102(9) 0.0131(9) 0.0120(9) 0.0013(7) -0.0036(7) 0.0002(7)
C3 0.0321(12) 0.0182(10) 0.0106(9) -0.0021(8) -0.0043(9) 0.0065(9)
C12 0.0286(12) 0.0195(10) 0.0100(9) -0.0007(8) -0.0011(8) 0.0017(9)
C5 0.0156(10) 0.0141(9) 0.0159(10) 0.0014(8) -0.0008(8) 0.0032(8)
C36 0.0228(11) 0.0149(10) 0.0268(12) 0.0003(9) -0.0051(9) -0.0008(8)
C6 0.0145(9) 0.0128(9) 0.0122(9) 0.0022(7) 0.0001(7) 0.0011(7)
C13 0.0229(11) 0.0191(10) 0.0159(10) 0.0001(8) -0.0044(8) -0.0019(8)
C2 0.0233(11) 0.0166(10) 0.0125(9) 0.0034(8) -0.0038(8) 0.0056(8)
C39 0.0401(14) 0.0151(11) 0.0314(13) 0.0049(9) 0.0015(11) 0.0090(10)
C62 0.0135(9) 0.0171(10) 0.0185(10) 0.0067(8) 0.0014(8) 0.0022(8)
C25 0.0236(11) 0.0312(12) 0.0151(10) 0.0100(9) 0.0009(9) 0.0018(9)
B1 0.0099(10) 0.0106(10) 0.0123(10) 0.0020(8) 0.0009(8) 0.0011(8)
C43 0.0160(10) 0.0174(10) 0.0189(10) 0.0036(8) 0.0054(8) 0.0029(8)
C4 0.0268(11) 0.0159(10) 0.0142(10) -0.0010(8) 0.0003(8) 0.0084(8)
C35 0.0201(10) 0.0115(9) 0.0147(9) 0.0026(7) 0.0004(8) 0.0020(8)
C20 0.0222(12) 0.0319(13) 0.0290(13) 0.0031(10) 0.0026(10) -0.0052(10)
C31 0.0149(10) 0.0398(14) 0.0253(12) 0.0080(10) 0.0035(9) 0.0022(10)
C28 0.0158(11) 0.0492(15) 0.0166(11) 0.0112(10) -0.0003(8) -0.0007(10)
C38 0.0414(14) 0.0133(10) 0.0276(12) -0.0008(9) 0.0024(11) 0.0016(10)
C15 0.0214(11) 0.0274(12) 0.0158(10) -0.0007(9) 0.0000(8) -0.0053(9)
C24 0.0261(12) 0.0411(14) 0.0202(11) 0.0182(10) 0.0065(9) 0.0145(10)
F1 0.0246(7) 0.0221(7) 0.0569(10) -0.0025(7) -0.0059(7) -0.0049(6)
F2 0.0108(6) 0.0381(8) 0.0474(9) 0.0039(7) -0.0038(6) 0.0013(6)
F25 0.0502(10) 0.0513(10) 0.0198(7) -0.0111(7) -0.0078(7) 0.0168(8)
F17 0.0314(7) 0.0361(8) 0.0139(6) 0.0000(5) -0.0073(5) 0.0050(6)
F14 0.0388(8) 0.0156(7) 0.0468(9) 0.0035(6) -0.0053(7) 0.0024(6)
F18 0.0387(9) 0.0548(10) 0.0448(9) 0.0362(8) -0.0159(7) -0.0158(8)
F27 0.0670(11) 0.0332(8) 0.0270(8) 0.0051(6) 0.0257(8) 0.0099(8)
F13 0.0428(9) 0.0256(8) 0.0764(13) 0.0102(8) 0.0278(9) -0.0090(7)
F3 0.0311(8) 0.0702(12) 0.0229(8) 0.0068(7) -0.0098(6) -0.0159(8)
C58 0.0121(9) 0.0115(9) 0.0154(9) 0.0027(7) 0.0023(7) 0.0004(7)
F26 0.1045(16) 0.0318(9) 0.0452(10) 0.0097(8) 0.0380(10) 0.0361(10)
F10 0.0279(7) 0.0573(10) 0.0531(8) 0.0128(6) 0.0199(6) -0.0072(7)
C50 0.0142(9) 0.0161(10) 0.0160(10) 0.0036(8) -0.0014(8) 0.0000(8)
C7 0.0280(12) 0.0163(10) 0.0232(11) -0.0027(9) -0.0043(9) 0.0117(9)
F24 0.0504(11) 0.0525(11) 0.0565(11) -0.0224(9) 0.0350(9) -0.0045(9)
C51 0.0224(11) 0.0136(10) 0.0250(11) 0.0066(8) -0.0063(9) -0.0028(8)
C60 0.0217(11) 0.0196(10) 0.0173(10) 0.0091(8) 0.0045(8) 0.0013(8)
C53 0.0169(10) 0.0189(10) 0.0166(10) -0.0045(8) -0.0060(8) 0.0044(8)
C47 0.0193(11) 0.0266(12) 0.0278(12) -0.0053(10) 0.0088(9) 0.0006(9)
C32 0.0159(11) 0.0321(13) 0.0365(14) 0.0142(11) -0.0015(10) -0.0040(9)
C52 0.0262(12) 0.0114(10) 0.0265(12) -0.0019(8) -0.0107(9) 0.0027(8)
C71 0.0213(11) 0.0278(12) 0.0186(11) 0.0041(9) -0.0060(9) 0.0001(9)
C48 0.0135(10) 0.0283(12) 0.0281(12) 0.0047(10) 0.0000(9) -0.0019(9)
C56 0.0303(13) 0.0264(12) 0.0230(12) -0.0069(9) -0.0038(10) 0.0118(10)
C37 0.0384(14) 0.0198(11) 0.0285(13) -0.0030(10) -0.0089(11) -0.0008(10)
C26 0.0252(12) 0.0378(14) 0.0182(11) 0.0074(10) 0.0054(9) -0.0051(10)
C72 0.0277(12) 0.0173(11) 0.0307(13) 0.0002(9) -0.0010(10) -0.0039(9)
C17 0.0438(16) 0.0305(13) 0.0290(13) 0.0049(11) 0.0081(11) -0.0108(12)
C55 0.0437(15) 0.0183(11) 0.0398(15) 0.0125(10) 0.0000(12) -0.0021(11)
C64 0.0203(12) 0.0517(17) 0.0357(14) 0.0275(12) 0.0073(10) 0.0019(11)
F12 0.0279(7) 0.0573(10) 0.0531(8) 0.0128(6) 0.0199(6) -0.0072(7)
C27 0.0173(11) 0.070(2) 0.0246(13) 0.0185(13) 0.0066(10) 0.0100(12)
C61 0.0178(10) 0.0224(11) 0.0217(11) 0.0096(9) 0.0051(8) 0.0007(8)
C16 0.0225(13) 0.0508(17) 0.0463(17) 0.0102(14) 0.0100(12) 0.0038(12)
C59 0.0175(10) 0.0152(10) 0.0152(10) 0.0052(8) -0.0006(8) 0.0025(8)
F4 0.0157(6) 0.0474(9) 0.0273(7) 0.0192(6) -0.0005(5) 0.0047(6)
F5 0.0330(9) 0.0959(14) 0.0174(7) 0.0202(8) -0.0003(6) 0.0201(9)
F6 0.0370(9) 0.0320(9) 0.0890(14) 0.0349(9) -0.0111(9) 0.0082(7)
F21 0.0911(14) 0.0168(7) 0.0492(10) 0.0133(7) -0.0069(10) -0.0133(8)
F23 0.0818(14) 0.0647(12) 0.0315(9) -0.0014(8) 0.0025(9) 0.0599(11)
F7 0.0279(7) 0.0573(10) 0.0531(8) 0.0128(6) 0.0199(6) -0.0072(7)
F20 0.1075(16) 0.0446(10) 0.0295(9) 0.0192(8) -0.0105(10) -0.0305(10)
C63 0.0206(11) 0.0305(12) 0.0226(11) 0.0143(9) 0.0020(9) 0.0048(9)
F22 0.0554(12) 0.0646(13) 0.147(2) 0.0757(15) 0.0453(14) 0.0100(10)
C22 0.0461(16) 0.0271(13) 0.0254(13) -0.0034(10) 0.0156(11) 0.0033(11)
F11 0.0279(7) 0.0573(10) 0.0531(8) 0.0128(6) 0.0199(6) -0.0072(7)
F8 0.0279(7) 0.0573(10) 0.0531(8) 0.0128(6) 0.0199(6) -0.0072(7)
F9 0.0279(7) 0.0573(10) 0.0531(8) 0.0128(6) 0.0199(6) -0.0072(7)
F29 0.0670(11) 0.0332(8) 0.0270(8) 0.0051(6) 0.0257(8) 0.0099(8)
F28 0.0218(11) 0.118(4) 0.054(2) -0.065(2) 0.0084(11) -0.0079(14)
F16 0.057(3) 0.0210(9) 0.0426(11) -0.0077(7) -0.0189(13) -0.0082(12)
F15 0.057(3) 0.0210(9) 0.0426(11) -0.0077(7) -0.0189(13) -0.0082(12)

loop_
_atom_type_symbol
_atom_type_description
_atom_type_scat_dispersion_real
_atom_type_scat_dispersion_imag
_atom_type_scat_source
C C 0.0033 0.0016 'International Tables Vol C Tables 4.2.6.8 and 6.1.1.4'
H H 0.0000 0.0000 'International Tables Vol C Tables 4.2.6.8 and 6.1.1.4'
N N 0.0061 0.0033 'International Tables Vol C Tables 4.2.6.8 and 6.1.1.4'
O O 0.0106 0.0060 'International Tables Vol C Tables 4.2.6.8 and 6.1.1.4'
Pd Pd -0.9988 1.0072 'International Tables Vol C Tables 4.2.6.8 and 6.1.1.4'
F F 0.0171 0.0103 'International Tables Vol C Tables 4.2.6.8 and 6.1.1.4'
P P 0.1023 0.0942 'International Tables Vol C Tables 4.2.6.8 and 6.1.1.4'
B B 0.0013 0.0007 'International Tables Vol C Tables 4.2.6.8 and 6.1.1.4'

loop_
_geom_angle_atom_site_label_1
_geom_angle_atom_site_label_2
_geom_angle_atom_site_label_3
_geom_angle
C1 Pd1 N1 80.73(7)
C1 Pd1 N2 167.47(7)
N1 Pd1 N2 89.63(6)
C1 Pd1 P1 98.60(6)
N1 Pd1 P1 167.09(5)
N2 Pd1 P1 92.58(5)
C8 N1 C9 120.81(17)
C8 N1 Pd1 113.42(13)
C9 N1 Pd1 125.13(12)
C2 C1 C6 117.03(17)
C2 C1 Pd1 130.50(15)
C6 C1 Pd1 111.98(14)
C21 N2 Pd1 169.34(17)
C23 P1 C35 110.53(9)
C23 P1 C29 105.78(9)
C35 P1 C29 104.10(9)
C23 P1 Pd1 115.79(6)
C35 P1 Pd1 104.46(7)
C29 P1 Pd1 115.57(6)
C65 C66 C67 122.33(19)
C65 C66 H66 118.8
C67 C66 H66 118.8
C9 C14 C13 117.48(19)
C9 C14 C15 122.57(18)
C13 C14 C15 119.95(19)
C34 C29 C30 109.78(17)
C34 C29 P1 112.21(14)
C30 C29 P1 111.55(14)
C34 C29 H29 107.7
C30 C29 H29 107.7
P1 C29 H29 107.7
C66 C65 C70 115.58(18)
C66 C65 B1 123.56(17)
C70 C65 B1 120.68(17)
C67 C68 C69 117.55(19)
C67 C68 H68 121.2
C69 C68 H68 121.2
C45 C46 C41 122.43(19)
C45 C46 H46 118.8
C41 C46 H46 118.8
C43 C42 C41 122.11(19)
C43 C42 H42 118.9
C41 C42 H42 118.9
C28 C23 C24 110.15(18)
C28 C23 P1 114.08(14)
C24 C23 P1 117.33(14)
C28 C23 H23 104.6
C24 C23 H23 104.6
P1 C23 H23 104.6
C44 C45 C46 120.95(19)
C44 C45 C48 121.44(18)
C46 C45 C48 117.61(18)
N1 C8 C6 117.12(18)
N1 C8 H8 121.4
C6 C8 H8 121.4
C31 C30 C29 111.10(18)
C31 C30 H30A 109.4
C29 C30 H30A 109.4
C31 C30 H30B 109.4
C29 C30 H30B 109.4
H30A C30 H30B 108.0
C10 C18 C20 113.19(18)
C10 C18 C19 110.82(18)
C20 C18 C19 109.86(19)
C10 C18 H18 107.6
C20 C18 H18 107.6
C19 C18 H18 107.6
C32 C33 C34 111.15(19)
C32 C33 H33A 109.4
C34 C33 H33A 109.4
C32 C33 H33B 109.4
C34 C33 H33B 109.4
H33A C33 H33B 108.0
C11 C10 C9 117.55(19)
C11 C10 C18 122.19(19)
C9 C10 C18 120.24(18)
C68 C67 C66 121.25(19)
C68 C67 C71 120.35(18)
C66 C67 C71 118.33(18)
C39 C40 C35 109.25(18)
C39 C40 H40A 109.8
C35 C40 H40A 109.8
C39 C40 H40B 109.8
C35 C40 H40B 109.8
H40A C40 H40B 108.3
C33 C34 C29 111.86(17)
C33 C34 H34A 109.2
C29 C34 H34A 109.2
C33 C34 H34B 109.2
C29 C34 H34B 109.2
H34A C34 H34B 107.9
C42 C41 C46 115.65(18)
C42 C41 B1 123.71(17)
C46 C41 B1 120.62(17)
C14 C9 C10 122.55(18)
C14 C9 N1 119.67(18)
C10 C9 N1 117.57(17)
N2 C21 C22 179.4(3)
C45 C44 C43 117.78(19)
C45 C44 H44 121.1
C43 C44 H44 121.1
C12 C11 C10 120.9(2)
C12 C11 H11 119.5
C10 C11 H11 119.5
C18 C19 H19A 109.5
C18 C19 H19B 109.5
H19A C19 H19B 109.5
C18 C19 H19C 109.5
H19A C19 H19C 109.5
H19B C19 H19C 109.5
C5 O1 C7 116.34(16)
C53 C54 C49 122.35(19)
C53 C54 H54 118.8
C49 C54 H54 118.8
C58 C57 C62 115.65(18)
C58 C57 B1 123.90(17)
C62 C57 B1 120.44(17)
C68 C69 C70 120.94(19)
C68 C69 C72 120.10(18)
C70 C69 C72 118.89(18)
C69 C70 C65 122.33(19)
C69 C70 H70 118.8
C65 C70 H70 118.8
C54 C49 C50 115.54(18)
C54 C49 B1 124.02(17)
C50 C49 B1 120.44(17)
C4 C3 C2 122.43(19)
C4 C3 H3 118.8
C2 C3 H3 118.8
C13 C12 C11 120.40(19)
C13 C12 H12 119.8
C11 C12 H12 119.8
O1 C5 C4 124.21(18)
O1 C5 C6 116.27(17)
C4 C5 C6 119.51(18)
C37 C36 C35 110.30(19)
C37 C36 H36A 109.6
C35 C36 H36A 109.6
C37 C36 H36B 109.6
C35 C36 H36B 109.6
H36A C36 H36B 108.1
C5 C6 C1 121.73(18)
C5 C6 C8 121.72(18)
C1 C6 C8 116.22(17)
C12 C13 C14 121.1(2)
C12 C13 H13 119.5
C14 C13 H13 119.5
C1 C2 C3 120.59(19)
C1 C2 H2 119.7
C3 C2 H2 119.7
C38 C39 C40 111.5(2)
C38 C39 H39A 109.3
C40 C39 H39A 109.3
C38 C39 H39B 109.3
C40 C39 H39B 109.3
H39A C39 H39B 108.0
C61 C62 C57 122.09(19)
C61 C62 H62 119.0
C57 C62 H62 119.0
C26 C25 C24 111.06(19)
C26 C25 H25A 109.4
C24 C25 H25A 109.4
C26 C25 H25B 109.4
C24 C25 H25B 109.4
H25A C25 H25B 108.0
C41 B1 C57 109.88(15)
C41 B1 C49 107.66(15)
C57 B1 C49 111.15(15)
C41 B1 C65 108.70(15)
C57 B1 C65 108.65(15)
C49 B1 C65 110.77(15)
C42 C43 C44 121.06(19)
C42 C43 C47 119.65(18)
C44 C43 C47 119.29(18)
C3 C4 C5 118.56(19)
C3 C4 H4 120.7
C5 C4 H4 120.7
C40 C35 C36 110.17(17)
C40 C35 P1 118.16(15)
C36 C35 P1 112.83(14)
C40 C35 H35 104.8
C36 C35 H35 104.8
P1 C35 H35 104.8
C18 C20 H20A 109.5
C18 C20 H20B 109.5
H20A C20 H20B 109.5
C18 C20 H20C 109.5
H20A C20 H20C 109.5
H20B C20 H20C 109.5
C32 C31 C30 111.45(19)
C32 C31 H31A 109.3
C30 C31 H31A 109.3
C32 C31 H31B 109.3
C30 C31 H31B 109.3
H31A C31 H31B 108.0
C23 C28 C27 109.47(19)
C23 C28 H28A 109.8
C27 C28 H28A 109.8
C23 C28 H28B 109.8
C27 C28 H28B 109.8
H28A C28 H28B 108.2
C39 C38 C37 111.52(19)
C39 C38 H38A 109.3
C37 C38 H38A 109.3
C39 C38 H38B 109.3
C37 C38 H38B 109.3
H38A C38 H38B 108.0
C14 C15 C17 112.21(19)
C14 C15 C16 110.6(2)
C17 C15 C16 110.8(2)
C14 C15 H15 107.7
C17 C15 H15 107.7
C16 C15 H15 107.7
C25 C24 C23 109.65(18)
C25 C24 H24A 109.7
C23 C24 H24A 109.7
C25 C24 H24B 109.7
C23 C24 H24B 109.7
H24A C24 H24B 108.2
C59 C58 C57 122.26(18)
C59 C58 H58 118.9
C57 C58 H58 118.9
C51 C50 C49 122.28(19)
C51 C50 H50 118.9
C49 C50 H50 118.9
O1 C7 H7A 109.5
O1 C7 H7B 109.5
H7A C7 H7B 109.5
O1 C7 H7C 109.5
H7A C7 H7C 109.5
H7B C7 H7C 109.5
C52 C51 C50 120.9(2)
C52 C51 C55 120.51(19)
C50 C51 C55 118.63(19)
C61 C60 C59 117.98(19)
C61 C60 H60 121.0
C59 C60 H60 121.0
C52 C53 C54 121.0(2)
C52 C53 C56 119.35(18)
C54 C53 C56 119.63(19)
F27 C47 F28 102.7(3)
F27 C47 F26 103.91(16)
F28 C47 F26 110.7(4)
F27 C47 F29 125.8(5)
F26 C47 F29 87.3(6)
F27 C47 C43 112.88(16)
F28 C47 C43 113.11(18)
F26 C47 C43 112.82(17)
F29 C47 C43 110.5(6)
C31 C32 C33 110.69(19)
C31 C32 H32A 109.5
C33 C32 H32A 109.5
C31 C32 H32B 109.5
C33 C32 H32B 109.5
H32A C32 H32B 108.1
C51 C52 C53 117.98(19)
C51 C52 H52 121.0
C53 C52 H52 121.0
F17 C71 F18 106.60(15)
F17 C71 F19 106.26(14)
F18 C71 F19 105.85(17)
F17 C71 C67 113.54(15)
F18 C71 C67 112.30(15)
F19 C71 C67 111.76(15)
F2 C48 F3 106.76(16)
F2 C48 F1 106.41(15)
F3 C48 F1 106.12(17)
F2 C48 C45 112.84(16)
F3 C48 C45 112.04(15)
F1 C48 C45 112.21(15)
F23 C56 F25 106.23(16)
F23 C56 F24 106.92(19)
F25 C56 F24 104.99(18)
F23 C56 C53 112.98(17)
F25 C56 C53 112.03(16)
F24 C56 C53 113.10(16)
C38 C37 C36 110.7(2)
C38 C37 H37A 109.5
C36 C37 H37A 109.5
C38 C37 H37B 109.5
C36 C37 H37B 109.5
H37A C37 H37B 108.1
C25 C26 C27 110.86(19)
C25 C26 H26A 109.5
C27 C26 H26A 109.5
C25 C26 H26B 109.5
C27 C26 H26B 109.5
H26A C26 H26B 108.1
F16 C72 F13 88(4)
F16 C72 F14 123(3)
F13 C72 F14 105.86(17)
F13 C72 F15 107.5(4)
F14 C72 F15 105.8(3)
F16 C72 C69 112(2)
F13 C72 C69 111.61(16)
F14 C72 C69 112.72(16)
F15 C72 C69 112.91(18)
C15 C17 H17A 109.5
C15 C17 H17B 109.5
H17A C17 H17B 109.5
C15 C17 H17C 109.5
H17A C17 H17C 109.5
H17B C17 H17C 109.5
F22 C55 F21 106.0(2)
F22 C55 F20 106.3(2)
F21 C55 F20 105.80(17)
F22 C55 C51 112.38(17)
F21 C55 C51 113.26(18)
F20 C55 C51 112.55(17)
F10 C64 F8 101.2(4)
F10 C64 F11 88.4(3)
F8 C64 F11 117.3(4)
F10 C64 F12 117.1(3)
F8 C64 F12 92.2(4)
F8 C64 F9 87.5(4)
F11 C64 F9 101.7(4)
F12 C64 F9 126.1(4)
F10 C64 F7 110.1(3)
F11 C64 F7 125.3(3)
F12 C64 F7 95.9(3)
F9 C64 F7 95.2(3)
F10 C64 C61 111.5(3)
F8 C64 C61 119.8(3)
F11 C64 C61 112.7(2)
F12 C64 C61 113.52(18)
F9 C64 C61 113.0(3)
F7 C64 C61 107.2(2)
C26 C27 C28 110.9(2)
C26 C27 H27A 109.5
C28 C27 H27A 109.5
C26 C27 H27B 109.5
C28 C27 H27B 109.5
H27A C27 H27B 108.0
C60 C61 C62 121.18(19)
C60 C61 C64 117.81(18)
C62 C61 C64 120.97(18)
C15 C16 H16A 109.5
C15 C16 H16B 109.5
H16A C16 H16B 109.5
C15 C16 H16C 109.5
H16A C16 H16C 109.5
H16B C16 H16C 109.5
C60 C59 C58 120.84(19)
C60 C59 C63 118.13(17)
C58 C59 C63 121.03(17)
F4 C63 F5 106.45(15)
F4 C63 F6 106.04(16)
F5 C63 F6 106.10(18)
F4 C63 C59 113.26(15)
F5 C63 C59 112.47(15)
F6 C63 C59 111.97(16)
C21 C22 H22A 109.5
C21 C22 H22B 109.5
H22A C22 H22B 109.5
C21 C22 H22C 109.5
H22A C22 H22C 109.5
H22B C22 H22C 109.5

loop_
_geom_bond_atom_site_label_1
_geom_bond_atom_site_label_2
_geom_bond_distance
Pd1 C1 2.0013(19)
Pd1 N1 2.0993(16)
Pd1 N2 2.1076(18)
Pd1 P1 2.3085(5)
N1 C8 1.283(2)
N1 C9 1.437(2)
C1 C2 1.388(3)
C1 C6 1.420(3)
N2 C21 1.139(3)
P1 C23 1.844(2)
P1 C35 1.848(2)
P1 C29 1.851(2)
C66 C65 1.394(3)
C66 C67 1.394(3)
C66 H66 0.9500
C14 C9 1.400(3)
C14 C13 1.401(3)
C14 C15 1.521(3)
C29 C34 1.536(3)
C29 C30 1.536(3)
C29 H29 1.0000
C65 C70 1.406(3)
C65 B1 1.648(3)
C68 C67 1.387(3)
C68 C69 1.390(3)
C68 H68 0.9500
C46 C45 1.389(3)
C46 C41 1.401(3)
C46 H46 0.9500
C42 C43 1.391(3)
C42 C41 1.399(3)
C42 H42 0.9500
C23 C28 1.530(3)
C23 C24 1.535(3)
C23 H23 1.0000
C45 C44 1.384(3)
C45 C48 1.499(3)
C8 C6 1.440(3)
C8 H8 0.9500
C30 C31 1.531(3)
C30 H30A 0.9900
C30 H30B 0.9900
C18 C10 1.519(3)
C18 C20 1.532(3)
C18 C19 1.536(3)
C18 H18 1.0000
C33 C32 1.523(3)
C33 C34 1.534(3)
C33 H33A 0.9900
C33 H33B 0.9900
C10 C11 1.395(3)
C10 C9 1.408(3)
C67 C71 1.499(3)
C40 C39 1.535(3)
C40 C35 1.535(3)
C40 H40A 0.9900
C40 H40B 0.9900
C34 H34A 0.9900
C34 H34B 0.9900
C41 B1 1.636(3)
C21 C22 1.455(3)
C44 C43 1.391(3)
C44 H44 0.9500
C11 C12 1.390(3)
C11 H11 0.9500
C19 H19A 0.9800
C19 H19B 0.9800
C19 H19C 0.9800
F19 C71 1.3431(16)
O1 C5 1.358(2)
O1 C7 1.434(2)
C54 C53 1.394(3)
C54 C49 1.396(3)
C54 H54 0.9500
C57 C58 1.401(3)
C57 C62 1.405(3)
C57 B1 1.642(3)
C69 C70 1.393(3)
C69 C72 1.500(3)
C70 H70 0.9500
C49 C50 1.406(3)
C49 B1 1.642(3)
C3 C4 1.381(3)
C3 C2 1.394(3)
C3 H3 0.9500
C12 C13 1.381(3)
C12 H12 0.9500
C5 C4 1.390(3)
C5 C6 1.410(3)
C36 C37 1.532(3)
C36 C35 1.538(3)
C36 H36A 0.9900
C36 H36B 0.9900
C13 H13 0.9500
C2 H2 0.9500
C39 C38 1.519(4)
C39 H39A 0.9900
C39 H39B 0.9900
C62 C61 1.391(3)
C62 H62 0.9500
C25 C26 1.518(3)
C25 C24 1.532(3)
C25 H25A 0.9900
C25 H25B 0.9900
C43 C47 1.492(3)
C4 H4 0.9500
C35 H35 1.0000
C20 H20A 0.9800
C20 H20B 0.9800
C20 H20C 0.9800
C31 C32 1.521(3)
C31 H31A 0.9900
C31 H31B 0.9900
C28 C27 1.535(3)
C28 H28A 0.9900
C28 H28B 0.9900
C38 C37 1.526(3)
C38 H38A 0.9900
C38 H38B 0.9900
C15 C17 1.527(3)
C15 C16 1.531(3)
C15 H15 1.0000
C24 H24A 0.9900
C24 H24B 0.9900
F1 C48 1.3393(16)
F2 C48 1.3370(16)
F25 C56 1.3341(16)
F17 C71 1.3374(15)
F14 C72 1.3379(16)
F18 C71 1.3390(16)
F27 C47 1.3298(16)
F13 C72 1.3374(16)
F3 C48 1.3386(16)
C58 C59 1.394(3)
C58 H58 0.9500
F26 C47 1.3347(16)
F10 C64 1.3336(18)
C50 C51 1.393(3)
C50 H50 0.9500
C7 H7A 0.9800
C7 H7B 0.9800
C7 H7C 0.9800
F24 C56 1.3369(17)
C51 C52 1.385(3)
C51 C55 1.496(3)
C60 C61 1.384(3)
C60 C59 1.388(3)
C60 H60 0.9500
C53 C52 1.387(3)
C53 C56 1.495(3)
C47 F28 1.3323(17)
C47 F29 1.335(2)
C32 H32A 0.9900
C32 H32B 0.9900
C52 H52 0.9500
C56 F23 1.3335(16)
C37 H37A 0.9900
C37 H37B 0.9900
C26 C27 1.533(3)
C26 H26A 0.9900
C26 H26B 0.9900
C72 F16 1.336(2)
C72 F15 1.3390(17)
C17 H17A 0.9800
C17 H17B 0.9800
C17 H17C 0.9800
C55 F22 1.3315(17)
C55 F21 1.3336(16)
C55 F20 1.3336(17)
C64 F8 1.3368(19)
C64 F11 1.3370(19)
C64 F12 1.3402(18)
C64 F9 1.3446(19)
C64 F7 1.3471(19)
C64 C61 1.501(3)
C27 H27A 0.9900
C27 H27B 0.9900
C16 H16A 0.9800
C16 H16B 0.9800
C16 H16C 0.9800
C59 C63 1.498(3)
F4 C63 1.3357(16)
F5 C63 1.3368(16)
F6 C63 1.3371(16)
C22 H22A 0.9800
C22 H22B 0.9800
C22 H22C 0.9800

loop_
_geom_torsion_atom_site_label_1
_geom_torsion_atom_site_label_2
_geom_torsion_atom_site_label_3
_geom_torsion_atom_site_label_4
_geom_torsion
C1 Pd1 N1 C8 6.79(15)
N2 Pd1 N1 C8 178.75(15)
P1 Pd1 N1 C8 -81.3(3)
C1 Pd1 N1 C9 177.65(17)
N2 Pd1 N1 C9 -10.38(16)
P1 Pd1 N1 C9 89.6(3)
N1 Pd1 C1 C2 166.6(2)
N2 Pd1 C1 C2 126.4(3)
P1 Pd1 C1 C2 -26.5(2)
N1 Pd1 C1 C6 -4.97(14)
N2 Pd1 C1 C6 -45.1(4)
P1 Pd1 C1 C6 161.97(13)
C1 Pd1 N2 C21 13.7(12)
N1 Pd1 N2 C21 -25.8(10)
P1 Pd1 N2 C21 166.9(10)
C1 Pd1 P1 C23 -31.37(9)
N1 Pd1 P1 C23 54.7(2)
N2 Pd1 P1 C23 154.30(9)
C1 Pd1 P1 C35 -153.16(9)
N1 Pd1 P1 C35 -67.1(2)
N2 Pd1 P1 C35 32.51(9)
C1 Pd1 P1 C29 93.11(9)
N1 Pd1 P1 C29 179.1(2)
N2 Pd1 P1 C29 -81.21(9)
C23 P1 C29 C34 59.63(16)
C35 P1 C29 C34 176.17(14)
Pd1 P1 C29 C34 -69.90(15)
C23 P1 C29 C30 -176.72(15)
C35 P1 C29 C30 -60.18(16)
Pd1 P1 C29 C30 53.75(16)
C67 C66 C65 C70 0.7(3)
C67 C66 C65 B1 -174.49(18)
C35 P1 C23 C28 70.66(18)
C29 P1 C23 C28 -177.24(16)
Pd1 P1 C23 C28 -47.84(17)
C35 P1 C23 C24 -60.31(19)
C29 P1 C23 C24 51.79(19)
Pd1 P1 C23 C24 -178.81(15)
C41 C46 C45 C44 -1.6(3)
C41 C46 C45 C48 178.97(17)
C9 N1 C8 C6 -178.34(17)
Pd1 N1 C8 C6 -7.0(2)
C34 C29 C30 C31 -55.7(2)
P1 C29 C30 C31 179.24(16)
C20 C18 C10 C11 26.3(3)
C19 C18 C10 C11 -97.6(2)
C20 C18 C10 C9 -155.39(19)
C19 C18 C10 C9 80.7(2)
C69 C68 C67 C66 0.3(3)
C69 C68 C67 C71 177.35(18)
C65 C66 C67 C68 -0.8(3)
C65 C66 C67 C71 -177.83(17)
C32 C33 C34 C29 -55.9(3)
C30 C29 C34 C33 55.4(2)
P1 C29 C34 C33 -179.94(15)
C43 C42 C41 C46 -1.3(3)
C43 C42 C41 B1 176.98(18)
C45 C46 C41 C42 2.2(3)
C45 C46 C41 B1 -176.13(18)
C13 C14 C9 C10 2.8(3)
C15 C14 C9 C10 -176.91(19)
C13 C14 C9 N1 177.42(18)
C15 C14 C9 N1 -2.3(3)
C11 C10 C9 C14 -1.9(3)
C18 C10 C9 C14 179.71(18)
C11 C10 C9 N1 -176.71(17)
C18 C10 C9 N1 4.9(3)
C8 N1 C9 C14 76.9(2)
Pd1 N1 C9 C14 -93.4(2)
C8 N1 C9 C10 -108.2(2)
Pd1 N1 C9 C10 81.5(2)
C46 C45 C44 C43 -0.1(3)
C48 C45 C44 C43 179.36(18)
C9 C10 C11 C12 -0.1(3)
C18 C10 C11 C12 178.24(19)
C67 C68 C69 C70 0.1(3)
C67 C68 C69 C72 -176.71(18)
C68 C69 C70 C65 -0.2(3)
C72 C69 C70 C65 176.68(17)
C66 C65 C70 C69 -0.2(3)
B1 C65 C70 C69 175.10(18)
C53 C54 C49 C50 -1.6(3)
C53 C54 C49 B1 178.37(18)
C10 C11 C12 C13 1.2(3)
C7 O1 C5 C4 -11.7(3)
C7 O1 C5 C6 167.36(19)
O1 C5 C6 C1 -179.76(18)
C4 C5 C6 C1 -0.7(3)
O1 C5 C6 C8 -6.6(3)
C4 C5 C6 C8 172.5(2)
C2 C1 C6 C5 3.8(3)
Pd1 C1 C6 C5 176.55(15)
C2 C1 C6 C8 -169.75(18)
Pd1 C1 C6 C8 3.0(2)
N1 C8 C6 C5 -170.66(19)
N1 C8 C6 C1 2.9(3)
C11 C12 C13 C14 -0.3(3)
C9 C14 C13 C12 -1.6(3)
C15 C14 C13 C12 178.1(2)
C6 C1 C2 C3 -3.9(3)
Pd1 C1 C2 C3 -175.06(17)
C4 C3 C2 C1 1.0(4)
C35 C40 C39 C38 57.4(3)
C58 C57 C62 C61 -0.1(3)
B1 C57 C62 C61 -178.87(19)
C42 C41 B1 C57 -106.5(2)
C46 C41 B1 C57 71.7(2)
C42 C41 B1 C49 132.35(19)
C46 C41 B1 C49 -49.5(2)
C42 C41 B1 C65 12.3(2)
C46 C41 B1 C65 -169.51(17)
C58 C57 B1 C41 -12.6(2)
C62 C57 B1 C41 166.08(17)
C58 C57 B1 C49 106.5(2)
C62 C57 B1 C49 -74.9(2)
C58 C57 B1 C65 -131.41(18)
C62 C57 B1 C65 47.3(2)
C54 C49 B1 C41 142.98(18)
C50 C49 B1 C41 -37.1(2)
C54 C49 B1 C57 22.6(3)
C50 C49 B1 C57 -157.44(17)
C54 C49 B1 C65 -98.3(2)
C50 C49 B1 C65 81.7(2)
C66 C65 B1 C41 88.4(2)
C70 C65 B1 C41 -86.5(2)
C66 C65 B1 C57 -152.06(18)
C70 C65 B1 C57 33.0(2)
C66 C65 B1 C49 -29.7(2)
C70 C65 B1 C49 155.39(17)
C41 C42 C43 C44 -0.3(3)
C41 C42 C43 C47 -179.48(18)
C45 C44 C43 C42 1.0(3)
C45 C44 C43 C47 -179.82(18)
C2 C3 C4 C5 2.3(4)
O1 C5 C4 C3 176.7(2)
C6 C5 C4 C3 -2.3(3)
C39 C40 C35 C36 -58.8(2)
C39 C40 C35 P1 169.53(16)
C37 C36 C35 C40 59.0(2)
C37 C36 C35 P1 -166.53(16)
C23 P1 C35 C40 61.20(19)
C29 P1 C35 C40 -51.98(19)
Pd1 P1 C35 C40 -173.60(15)
C23 P1 C35 C36 -69.32(17)
C29 P1 C35 C36 177.51(15)
Pd1 P1 C35 C36 55.88(16)
C29 C30 C31 C32 57.1(3)
C24 C23 C28 C27 -59.3(3)
P1 C23 C28 C27 166.26(18)
C40 C39 C38 C37 -55.9(3)
C9 C14 C15 C17 128.4(2)
C13 C14 C15 C17 -51.2(3)
C9 C14 C15 C16 -107.2(2)
C13 C14 C15 C16 73.1(3)
C26 C25 C24 C23 -57.7(3)
C28 C23 C24 C25 59.4(3)
P1 C23 C24 C25 -167.86(16)
C62 C57 C58 C59 0.4(3)
B1 C57 C58 C59 179.10(18)
C54 C49 C50 C51 1.5(3)
B1 C49 C50 C51 -178.51(18)
C49 C50 C51 C52 -0.4(3)
C49 C50 C51 C55 179.05(18)
C49 C54 C53 C52 0.7(3)
C49 C54 C53 C56 178.13(17)
C42 C43 C47 F27 -126.1(2)
C44 C43 C47 F27 54.7(3)
C42 C43 C47 F28 -10.1(5)
C44 C43 C47 F28 170.7(4)
C42 C43 C47 F26 116.5(2)
C44 C43 C47 F26 -62.7(3)
C42 C43 C47 F29 20.6(6)
C44 C43 C47 F29 -158.7(6)
C30 C31 C32 C33 -56.5(3)
C34 C33 C32 C31 55.6(3)
C50 C51 C52 C53 -0.6(3)
C55 C51 C52 C53 179.95(19)
C54 C53 C52 C51 0.5(3)
C56 C53 C52 C51 -176.98(18)
C68 C67 C71 F17 13.5(3)
C66 C67 C71 F17 -169.42(17)
C68 C67 C71 F18 134.5(2)
C66 C67 C71 F18 -48.4(2)
C68 C67 C71 F19 -106.7(2)
C66 C67 C71 F19 70.4(2)
C44 C45 C48 F2 7.9(3)
C46 C45 C48 F2 -172.62(17)
C44 C45 C48 F3 128.5(2)
C46 C45 C48 F3 -52.1(2)
C44 C45 C48 F1 -112.3(2)
C46 C45 C48 F1 67.2(2)
C52 C53 C56 F23 -32.3(3)
C54 C53 C56 F23 150.2(2)
C52 C53 C56 F25 87.6(2)
C54 C53 C56 F25 -89.9(2)
C52 C53 C56 F24 -153.9(2)
C54 C53 C56 F24 28.6(3)
C39 C38 C37 C36 55.1(3)
C35 C36 C37 C38 -56.6(3)
C24 C25 C26 C27 56.2(3)
C68 C69 C72 F16 2(5)
C70 C69 C72 F16 -175(5)
C68 C69 C72 F13 99.0(2)
C70 C69 C72 F13 -77.9(2)
C68 C69 C72 F14 -142.06(19)
C70 C69 C72 F14 41.1(2)
C68 C69 C72 F15 -22.2(5)
C70 C69 C72 F15 160.9(5)
C52 C51 C55 F22 -135.2(2)
C50 C51 C55 F22 45.3(3)
C52 C51 C55 F21 -15.1(3)
C50 C51 C55 F21 165.41(19)
C52 C51 C55 F20 104.8(2)
C50 C51 C55 F20 -74.6(2)
C25 C26 C27 C28 -56.2(3)
C23 C28 C27 C26 57.6(3)
C59 C60 C61 C62 0.4(3)
C59 C60 C61 C64 -177.37(19)
C57 C62 C61 C60 -0.3(3)
C57 C62 C61 C64 177.42(18)
F10 C64 C61 C60 -54.6(3)
F8 C64 C61 C60 63.2(5)
F11 C64 C61 C60 -152.3(3)
F12 C64 C61 C60 170.5(3)
F9 C64 C61 C60 -37.6(4)
F7 C64 C61 C60 65.9(3)
F10 C64 C61 C62 127.6(3)
F8 C64 C61 C62 -114.6(5)
F11 C64 C61 C62 29.9(4)
F12 C64 C61 C62 -7.3(3)
F9 C64 C61 C62 144.6(3)
F7 C64 C61 C62 -111.9(3)
C61 C60 C59 C58 -0.2(3)
C61 C60 C59 C63 179.10(18)
C57 C58 C59 C60 -0.2(3)
C57 C58 C59 C63 -179.48(17)
C60 C59 C63 F4 174.73(18)
C58 C59 C63 F4 -6.0(3)
C60 C59 C63 F5 54.0(2)
C58 C59 C63 F5 -126.8(2)
C60 C59 C63 F6 -65.4(2)
C58 C59 C63 F6 113.8(2)
